data_1569052
loop_
_publ_author_name
'Tortajada, Andreu'
'Bole, Leonie J.'
'Mu, Manting'
'Stanford, Martin'
'Pe&#xf1;as-Defrutos, Marconi N'
'Garc&#xed;a-Melchor, Max'
'Hevia, Eva'

_publ_section_title
;
 Sodium mediated deprotonative borylation of arenes using sterically
 demanding B(CH<sub>2</sub>SiMe<sub>3</sub>)<sub>3</sub>: unlocking
 polybasic behaviour and competing lateral borane sodiation.
;
_journal_issue 24
_journal_name_full 'Chemical science'
_journal_page_first 6538
_journal_page_last 6545
_journal_paper_doi 10.1039/d3sc01705b
_journal_volume 14
_journal_year 2023
_chemical_absolute_configuration ad
_chemical_formula_moiety 'C21 H55 B Li N3 Si3'
_chemical_formula_sum 'C21 H55 B Li N3 Si3'
_chemical_formula_weight 451.7
_space_group_IT_number 9
_space_group_name_Hall 'C -2yc'
_space_group_name_H-M_alt 'C 1 c 1'
_symmetry_cell_setting monoclinic
_symmetry_Int_Tables_number 9
_symmetry_space_group_name_Hall 'C -2yc'
_symmetry_space_group_name_H-M 'C 1 c 1'
_atom_sites_solution_hydrogens mixed
_atom_sites_solution_primary dual
_audit_creation_date 2022-08-08T10:41:19-00:00
_audit_update_record
;
2023-03-01 deposited with the CCDC.	2023-05-05 downloaded from the CCDC.
;
_cell_angle_alpha 90
_cell_angle_beta 95.5490(17)
_cell_angle_gamma 90
_cell_formula_units_Z 4
_cell_length_a 10.09239(18)
_cell_length_b 17.0772(3)
_cell_length_c 18.2578(3)
_cell_measurement_reflns_used 24637
_cell_measurement_temperature 173.00(10)
_cell_measurement_theta_max 78.73
_cell_measurement_theta_min 4.866
_cell_volume 3131.98(9)
_computing_cell_refinement 'CrysAlisPro 1.171.40.61a (Rigaku OD, 2019)'
_computing_data_collection 'CrysAlisPro 1.171.40.61a (Rigaku OD, 2019)'
_computing_data_reduction 'CrysAlisPro 1.171.40.61a (Rigaku OD, 2019)'
_computing_molecular_graphics 'Olex2 1.3 (Dolomanov et al., 2009)'
_computing_publication_material 'Olex2 1.3 (Dolomanov et al., 2009)'
_computing_structure_refinement 'SHELXL 2018/3 (Sheldrick, 2015)'
_computing_structure_solution 'SHELXT 2014/5 (Sheldrick, 2014)'
_diffrn_ambient_environment N~2~
_diffrn_ambient_temperature 173.00(10)
_diffrn_detector 'Hybrid Pixel Array Detector'
_diffrn_detector_area_resol_mean 10
_diffrn_detector_type HyPix
_diffrn_measured_fraction_theta_full 1
_diffrn_measured_fraction_theta_max 0.993
_diffrn_measurement_device 'four-circle diffractometer'
_diffrn_measurement_device_type 'XtaLAB Synergy, Dualflex, HyPix'
_diffrn_measurement_method '\w scans'
_diffrn_orient_matrix_type 'CrysAlisPro convention (1999,Acta A55,543-557)'
_diffrn_orient_matrix_UB_11 -0.0302109
_diffrn_orient_matrix_UB_12 -0.0320639
_diffrn_orient_matrix_UB_13 -0.0787237
_diffrn_orient_matrix_UB_21 0.1320649
_diffrn_orient_matrix_UB_22 0.0345024
_diffrn_orient_matrix_UB_23 -0.0211878
_diffrn_orient_matrix_UB_31 0.0718525
_diffrn_orient_matrix_UB_32 -0.0769176
_diffrn_orient_matrix_UB_33 0.0233382
_diffrn_radiation_monochromator mirror
_diffrn_radiation_probe x-ray
_diffrn_radiation_type 'Cu K\a'
_diffrn_radiation_wavelength 1.54184
_diffrn_reflns_av_R_equivalents 0.0635
_diffrn_reflns_av_unetI/netI 0.0394
_diffrn_reflns_Laue_measured_fraction_full 1
_diffrn_reflns_Laue_measured_fraction_max 0.993
_diffrn_reflns_limit_h_max 12
_diffrn_reflns_limit_h_min -12
_diffrn_reflns_limit_k_max 20
_diffrn_reflns_limit_k_min -21
_diffrn_reflns_limit_l_max 23
_diffrn_reflns_limit_l_min -23
_diffrn_reflns_number 31296
_diffrn_reflns_point_group_measured_fraction_full 0.993
_diffrn_reflns_point_group_measured_fraction_max 0.971
_diffrn_reflns_theta_full 67.684
_diffrn_reflns_theta_max 80.244
_diffrn_reflns_theta_min 4.867
_diffrn_source 'micro-focus sealed X-ray tube'
_diffrn_source_type 'PhotonJet (Cu) X-ray Source'
_exptl_absorpt_coefficient_mu 1.456
_exptl_absorpt_correction_T_max 1
_exptl_absorpt_correction_T_min 0.82982
_exptl_absorpt_correction_type multi-scan
_exptl_absorpt_process_details
;
        CrysAlisPro 1.171.40.61a (Rigaku Oxford Diffraction, 2019)
        Empirical absorption correction using spherical harmonics,
 implemented in SCALE3 ABSPACK scaling algorithm.
;
_exptl_crystal_colour 'clear light colourless'
_exptl_crystal_density_diffrn 0.958
_exptl_crystal_description irregular
_exptl_crystal_F_000 1008
_exptl_crystal_size_max 0.254
_exptl_crystal_size_mid 0.147
_exptl_crystal_size_min 0.125
_refine_diff_density_max 0.299
_refine_diff_density_min -0.157
_refine_diff_density_rms 0.041
_refine_ls_abs_structure_details
;
 Flack x determined using 2919 quotients [(I+)-(I-)]/[(I+)+(I-)]
 (Parsons, Flack and Wagner, Acta Cryst. B69 (2013) 249-259).
;
_refine_ls_abs_structure_Flack 0.03(3)
_refine_ls_extinction_method none
_refine_ls_goodness_of_fit_ref 1.126
_refine_ls_hydrogen_treatment mixed
_refine_ls_matrix_type full
_refine_ls_number_parameters 329
_refine_ls_number_reflns 6654
_refine_ls_number_restraints 37
_refine_ls_restrained_S_all 1.125
_refine_ls_R_factor_all 0.0501
_refine_ls_R_factor_gt 0.0479
_refine_ls_shift/su_max 0
_refine_ls_shift/su_mean 0
_refine_ls_structure_factor_coef Fsqd
_refine_ls_weighting_details 'w=1/[\s^2^(Fo^2^)+(0.0875P)^2^+1.0043P] where P=(Fo^2^+2Fc^2^)/3'
_refine_ls_weighting_scheme calc
_refine_ls_wR_factor_gt 0.1382
_refine_ls_wR_factor_ref 0.1436
_reflns_Friedel_coverage 0.952
_reflns_Friedel_fraction_full 0.985
_reflns_Friedel_fraction_max 0.949
_reflns_number_gt 6333
_reflns_number_total 6654
_reflns_threshold_expression 'I > 2\s(I)'
_cod_data_source_file d3sc01705b2.cif
_cod_data_source_block 20EH113_MWS152
_cod_depositor_comments 'Adding full bibliography for 1569049--1569054.cif.'
_cod_original_cell_volume 3131.98(10)
_cod_database_code 1569052
_shelx_estimated_absorpt_t_min 0.709
_shelx_estimated_absorpt_t_max 0.839
_shelx_shelxl_version_number 2018/3
_smtbx_masks_void_probe_radius 1.2
_smtbx_masks_void_truncation_radius 1.2

loop_
_symmetry_equiv_pos_as_xyz
'x, y, z'
'x, -y, z+1/2'
'x+1/2, y+1/2, z'
'x+1/2, -y+1/2, z+1/2'

loop_
_atom_site_label
_atom_site_type_symbol
_atom_site_fract_x
_atom_site_fract_y
_atom_site_fract_z
_atom_site_U_iso_or_equiv
_atom_site_adp_type
_atom_site_occupancy
_atom_site_site_symmetry_order
_atom_site_calc_flag
_atom_site_refinement_flags_posn
_atom_site_refinement_flags_adp
_atom_site_refinement_flags_occupancy
_atom_site_disorder_assembly
_atom_site_disorder_group
Si1 Si 0.25488(13) 0.29110(5) 0.48614(8) 0.0472(2) Uani 1 1 d . . . . .
Si3 Si 0.65525(13) 0.42906(5) 0.39664(8) 0.0492(2) Uani 1 1 d . . . . .
Si2 Si 0.64359(14) 0.16345(6) 0.36801(8) 0.0494(2) Uani 1 1 d . . . . .
N3 N 0.6527(4) 0.28549(19) 0.62347(18) 0.0530(7) Uani 1 1 d . . . . .
N1 N 0.4981(3) 0.09325(19) 0.64549(16) 0.0575(7) Uani 1 1 d D U . . .
C18 C 0.5334(4) 0.3502(2) 0.4131(2) 0.0465(7) Uani 1 1 d . . . . .
H18A H 0.448015 0.376409 0.420062 0.056 Uiso 1 1 calc R U . . .
H18B H 0.518641 0.319701 0.3669 0.056 Uiso 1 1 calc R U . . .
N2 N 0.7766(4) 0.1287(2) 0.6412(2) 0.0551(7) Uani 1 1 d . . . . .
C14 C 0.6684(4) 0.2171(2) 0.4575(2) 0.0448(7) Uani 1 1 d . . . . .
H14A H 0.760767 0.238839 0.463845 0.054 Uiso 1 1 calc R U . . .
C10 C 0.4198(4) 0.2417(2) 0.5026(2) 0.0444(7) Uani 1 1 d . . . . .
C9 C 0.6205(4) 0.3344(2) 0.5556(2) 0.0486(7) Uani 1 1 d . . . . .
C5 C 0.8777(4) 0.0979(3) 0.5963(3) 0.0627(10) Uani 1 1 d . . . . .
H5A H 0.953821 0.078406 0.628551 0.094 Uiso 1 1 calc R U . . .
H5B H 0.907312 0.139754 0.564946 0.094 Uiso 1 1 calc R U . . .
H5C H 0.839532 0.05506 0.565414 0.094 Uiso 1 1 calc R U . . .
C7 C 0.7989(5) 0.2717(3) 0.6372(3) 0.0621(10) Uani 1 1 d . . . . .
C6 C 0.8267(6) 0.1984(3) 0.6825(3) 0.0681(11) Uani 1 1 d . . . . .
H6A H 0.923743 0.193137 0.695692 0.082 Uiso 1 1 calc R U . . .
H6B H 0.783086 0.202386 0.728697 0.082 Uiso 1 1 calc R U . . .
C21 C 0.8362(4) 0.3987(3) 0.4063(3) 0.0646(11) Uani 1 1 d . . . . .
H21A H 0.847379 0.352025 0.376331 0.097 Uiso 1 1 calc R U . . .
H21B H 0.864271 0.386939 0.458043 0.097 Uiso 1 1 calc R U . . .
H21C H 0.890723 0.441431 0.389648 0.097 Uiso 1 1 calc R U . . .
C13 C 0.2563(5) 0.3918(3) 0.5272(3) 0.0718(12) Uani 1 1 d . . . . .
H13A H 0.318257 0.425129 0.503121 0.108 Uiso 1 1 calc R U . . .
H13B H 0.284803 0.388726 0.579976 0.108 Uiso 1 1 calc R U . . .
H13C H 0.16664 0.414283 0.519949 0.108 Uiso 1 1 calc R U . . .
B1 B 0.5609(4) 0.2861(2) 0.4808(2) 0.0416(7) Uani 1 1 d . . . . .
C4 C 0.7328(5) 0.0670(3) 0.6897(3) 0.0711(12) Uani 1 1 d D . . . .
H4AA H 0.79478 0.06504 0.735111 0.085 Uiso 0.824(13) 1 calc R U P A 1
H4AB H 0.736918 0.015788 0.664621 0.085 Uiso 0.824(13) 1 calc R U P A 1
H4BC H 0.727368 0.089134 0.739425 0.085 Uiso 0.176(13) 1 calc R U P A 2
H4BD H 0.800161 0.024707 0.693918 0.085 Uiso 0.176(13) 1 calc R U P A 2
C20 C 0.6374(5) 0.5149(3) 0.4597(3) 0.0676(11) Uani 1 1 d . . . . .
H20A H 0.658364 0.498239 0.51087 0.101 Uiso 1 1 calc R U . . .
H20B H 0.545817 0.534466 0.452887 0.101 Uiso 1 1 calc R U . . .
H20C H 0.698858 0.556513 0.448106 0.101 Uiso 1 1 calc R U . . .
C12 C 0.1921(5) 0.2977(4) 0.3866(3) 0.0735(13) Uani 1 1 d . . . . .
H12A H 0.180647 0.244847 0.366075 0.11 Uiso 1 1 calc R U . . .
H12B H 0.256301 0.326615 0.360066 0.11 Uiso 1 1 calc R U . . .
H12C H 0.106342 0.325074 0.381612 0.11 Uiso 1 1 calc R U . . .
C19 C 0.6181(5) 0.4690(3) 0.3011(3) 0.0712(12) Uani 1 1 d . . . . .
H19A H 0.525484 0.487003 0.294354 0.107 Uiso 1 1 calc R U . . .
H19B H 0.631535 0.427829 0.265164 0.107 Uiso 1 1 calc R U . . .
H19C H 0.677739 0.513009 0.293882 0.107 Uiso 1 1 calc R U . . .
C11 C 0.1242(4) 0.2363(3) 0.5324(3) 0.0716(12) Uani 1 1 d . . . . .
H11A H 0.146528 0.23739 0.585826 0.107 Uiso 1 1 calc R U . . .
H11B H 0.120786 0.181852 0.515285 0.107 Uiso 1 1 calc R U . . .
H11C H 0.037299 0.261041 0.520138 0.107 Uiso 1 1 calc R U . . .
C17 C 0.7062(7) 0.2202(4) 0.2898(3) 0.0876(16) Uani 1 1 d . . . . .
H17A H 0.801122 0.231592 0.30126 0.131 Uiso 1 1 calc R U . . .
H17B H 0.656611 0.269378 0.282933 0.131 Uiso 1 1 calc R U . . .
H17C H 0.693493 0.189046 0.244588 0.131 Uiso 1 1 calc R U . . .
C16 C 0.4663(5) 0.1366(3) 0.3380(3) 0.0698(11) Uani 1 1 d . . . . .
H16A H 0.412284 0.184319 0.332176 0.105 Uiso 1 1 calc R U . . .
H16B H 0.431836 0.102858 0.375193 0.105 Uiso 1 1 calc R U . . .
H16C H 0.462143 0.1087 0.290936 0.105 Uiso 1 1 calc R U . . .
C8 C 0.6019(8) 0.3227(3) 0.6874(3) 0.0839(16) Uani 1 1 d . . . . .
H8A H 0.504528 0.32558 0.6798 0.126 Uiso 1 1 calc R U . . .
H8B H 0.638709 0.37561 0.693549 0.126 Uiso 1 1 calc R U . . .
H8C H 0.62833 0.291679 0.731561 0.126 Uiso 1 1 calc R U . . .
C3 C 0.5939(5) 0.0798(4) 0.7102(3) 0.0690(16) Uani 0.824(13) 1 d D U P A 1
H3A H 0.565684 0.03347 0.737252 0.083 Uiso 0.824(13) 1 calc R U P A 1
H3B H 0.593384 0.125627 0.743398 0.083 Uiso 0.824(13) 1 calc R U P A 1
C15 C 0.7401(7) 0.0693(4) 0.3756(4) 0.096(2) Uani 1 1 d . . . . .
H15A H 0.70428 0.03534 0.412241 0.144 Uiso 1 1 calc R U . . .
H15B H 0.833997 0.080498 0.390794 0.144 Uiso 1 1 calc R U . . .
H15C H 0.732468 0.042786 0.32776 0.144 Uiso 1 1 calc R U . . .
C1 C 0.4749(9) 0.0249(4) 0.5971(5) 0.082(2) Uani 0.824(13) 1 d D . P A 1
H1A H 0.410271 0.038477 0.555495 0.123 Uiso 0.824(13) 1 calc R U P A 1
H1B H 0.558913 0.008965 0.578704 0.123 Uiso 0.824(13) 1 calc R U P A 1
H1C H 0.440041 -0.018401 0.624794 0.123 Uiso 0.824(13) 1 calc R U P A 1
C2 C 0.3692(7) 0.1159(5) 0.6705(5) 0.089(3) Uani 0.824(13) 1 d D . P A 1
H2A H 0.381427 0.161481 0.703027 0.133 Uiso 0.824(13) 1 calc R U P A 1
H2B H 0.306724 0.128997 0.627826 0.133 Uiso 0.824(13) 1 calc R U P A 1
H2C H 0.33361 0.072152 0.69736 0.133 Uiso 0.824(13) 1 calc R U P A 1
Li1 Li 0.5951(7) 0.1788(4) 0.5873(4) 0.0498(13) Uani 1 1 d . . . . .
H9A H 0.555(4) 0.373(2) 0.567(2) 0.043(10) Uiso 1 1 d . . . . .
H9B H 0.705(5) 0.364(3) 0.547(3) 0.054(12) Uiso 1 1 d . . . . .
H7A H 0.848(5) 0.315(3) 0.662(3) 0.059(13) Uiso 1 1 d . . . . .
H7B H 0.830(5) 0.266(3) 0.586(3) 0.058(12) Uiso 1 1 d . . . . .
H10A H 0.403(5) 0.193(3) 0.484(3) 0.057(12) Uiso 1 1 d . . . . .
H10B H 0.424(5) 0.232(3) 0.557(3) 0.062(13) Uiso 1 1 d . . . . .
H14B H 0.675(5) 0.171(3) 0.494(3) 0.052(11) Uiso 1 1 d . . . . .
C2A C 0.431(4) 0.125(2) 0.7073(18) 0.090(11) Uani 0.176(13) 1 d D U P A 2
H2AA H 0.494165 0.156786 0.738577 0.135 Uiso 0.176(13) 1 calc R U P A 2
H2AB H 0.355158 0.156545 0.688324 0.135 Uiso 0.176(13) 1 calc R U P A 2
H2AC H 0.400463 0.081053 0.736305 0.135 Uiso 0.176(13) 1 calc R U P A 2
C1A C 0.413(3) 0.0437(17) 0.5947(15) 0.077(9) Uani 0.176(13) 1 d D U P A 2
H1AA H 0.463998 0.025117 0.555172 0.115 Uiso 0.176(13) 1 calc R U P A 2
H1AB H 0.381592 -0.001298 0.621597 0.115 Uiso 0.176(13) 1 calc R U P A 2
H1AC H 0.336286 0.074194 0.573616 0.115 Uiso 0.176(13) 1 calc R U P A 2
C3A C 0.6002(11) 0.0328(4) 0.6625(18) 0.085(10) Uani 0.176(13) 1 d D U P A 2
H3AA H 0.609846 0.001438 0.617725 0.102 Uiso 0.176(13) 1 calc R U P A 2
H3AB H 0.57063 -0.002877 0.700494 0.102 Uiso 0.176(13) 1 calc R U P A 2

loop_
_atom_site_aniso_label
_atom_site_aniso_U_11
_atom_site_aniso_U_22
_atom_site_aniso_U_33
_atom_site_aniso_U_23
_atom_site_aniso_U_13
_atom_site_aniso_U_12
Si1 0.0440(4) 0.0490(5) 0.0506(5) 0.0000(4) 0.0142(3) 0.0032(4)
Si3 0.0427(4) 0.0463(4) 0.0594(5) 0.0105(4) 0.0085(4) 0.0001(4)
Si2 0.0537(5) 0.0533(5) 0.0417(4) -0.0052(4) 0.0064(4) 0.0075(4)
N3 0.070(2) 0.0516(16) 0.0375(14) -0.0033(12) 0.0040(13) -0.0019(14)
N1 0.0560(17) 0.0575(17) 0.0605(18) 0.0097(15) 0.0134(13) -0.0045(14)
C18 0.0443(16) 0.0479(17) 0.0477(17) 0.0053(14) 0.0067(13) -0.0018(13)
N2 0.0552(17) 0.0581(18) 0.0519(17) 0.0077(14) 0.0040(13) 0.0000(14)
C14 0.0447(16) 0.0467(16) 0.0434(16) 0.0026(13) 0.0062(13) 0.0050(13)
C10 0.0470(16) 0.0421(16) 0.0457(17) 0.0006(13) 0.0124(13) -0.0004(13)
C9 0.057(2) 0.0407(16) 0.0481(18) -0.0022(13) 0.0066(15) -0.0001(14)
C5 0.0496(19) 0.065(2) 0.074(3) 0.008(2) 0.0074(18) 0.0013(17)
C7 0.069(3) 0.059(2) 0.055(2) -0.0051(18) -0.0098(19) -0.0117(19)
C6 0.078(3) 0.070(3) 0.052(2) 0.0021(19) -0.012(2) -0.003(2)
C21 0.0422(18) 0.061(2) 0.092(3) 0.012(2) 0.0119(19) -0.0004(16)
C13 0.073(3) 0.054(2) 0.091(3) -0.010(2) 0.020(2) 0.0114(19)
B1 0.0447(18) 0.0402(16) 0.0408(17) -0.0003(12) 0.0094(14) -0.0008(13)
C4 0.072(3) 0.070(3) 0.071(3) 0.026(2) 0.007(2) 0.006(2)
C20 0.064(2) 0.053(2) 0.085(3) 0.000(2) 0.003(2) 0.0027(18)
C12 0.052(2) 0.106(4) 0.062(3) 0.006(2) 0.0031(19) 0.012(2)
C19 0.067(3) 0.075(3) 0.072(3) 0.030(2) 0.013(2) -0.002(2)
C11 0.051(2) 0.071(3) 0.097(3) 0.008(2) 0.031(2) -0.0009(19)
C17 0.108(4) 0.109(4) 0.050(2) -0.003(3) 0.031(3) -0.009(3)
C16 0.071(3) 0.074(3) 0.063(2) -0.016(2) -0.003(2) -0.004(2)
C8 0.132(5) 0.073(3) 0.048(2) -0.007(2) 0.017(3) 0.021(3)
C3 0.073(3) 0.077(4) 0.058(3) 0.022(3) 0.0116(19) -0.003(3)
C15 0.113(5) 0.088(4) 0.082(4) -0.028(3) -0.013(3) 0.049(3)
C1 0.070(4) 0.059(4) 0.116(6) -0.007(3) -0.001(4) -0.004(3)
C2 0.077(4) 0.106(6) 0.091(5) 0.029(5) 0.041(4) 0.013(4)
Li1 0.055(3) 0.051(3) 0.044(3) 0.001(2) 0.007(2) -0.004(3)
C2A 0.12(2) 0.088(18) 0.066(16) -0.023(14) 0.013(16) -0.019(17)
C1A 0.088(19) 0.043(12) 0.103(19) 0.003(12) 0.027(17) -0.012(14)
C3A 0.108(15) 0.066(12) 0.081(14) 0.013(10) 0.018(11) -0.002(11)

loop_
_atom_type_symbol
_atom_type_description
_atom_type_scat_dispersion_real
_atom_type_scat_dispersion_imag
_atom_type_scat_source
C C 0.0181 0.0091 'International Tables Vol C Tables 4.2.6.8 and 6.1.1.4'
H H 0 0 'International Tables Vol C Tables 4.2.6.8 and 6.1.1.4'
B B 0.009 0.0039 'International Tables Vol C Tables 4.2.6.8 and 6.1.1.4'
Li Li 0.0008 0.0003 'International Tables Vol C Tables 4.2.6.8 and 6.1.1.4'
N N 0.0311 0.018 'International Tables Vol C Tables 4.2.6.8 and 6.1.1.4'
Si Si 0.2541 0.3302 'International Tables Vol C Tables 4.2.6.8 and 6.1.1.4'

loop_
_geom_angle_atom_site_label_1
_geom_angle_atom_site_label_2
_geom_angle_atom_site_label_3
_geom_angle
_geom_angle_site_symmetry_1
_geom_angle_site_symmetry_3
_geom_angle_publ_flag
C10 Si1 C13 112.2(2) . . ?
C10 Si1 C12 113.43(19) . . ?
C10 Si1 C11 110.85(19) . . ?
C13 Si1 C11 104.8(2) . . ?
C12 Si1 C13 108.8(3) . . ?
C12 Si1 C11 106.2(3) . . ?
C18 Si3 C21 115.62(18) . . ?
C18 Si3 C20 111.1(2) . . ?
C18 Si3 C19 109.6(2) . . ?
C20 Si3 C21 107.7(2) . . ?
C19 Si3 C21 106.9(2) . . ?
C19 Si3 C20 105.3(2) . . ?
C14 Si2 C17 112.6(2) . . ?
C14 Si2 C16 114.71(19) . . ?
C14 Si2 C15 109.3(2) . . ?
C16 Si2 C17 106.5(3) . . ?
C16 Si2 C15 106.6(3) . . ?
C15 Si2 C17 106.7(3) . . ?
C9 N3 Li1 101.6(3) . . ?
C7 N3 C9 111.0(3) . . ?
C7 N3 Li1 99.3(3) . . ?
C8 N3 C9 110.6(3) . . ?
C8 N3 C7 110.6(4) . . ?
C8 N3 Li1 122.9(4) . . ?
C3 N1 C2 108.9(5) . . ?
C3 N1 Li1 102.2(3) . . ?
C1 N1 C3 114.4(5) . . ?
C1 N1 C2 107.5(6) . . ?
C1 N1 Li1 107.6(4) . . ?
C2 N1 Li1 116.3(4) . . ?
C2A N1 Li1 114.0(16) . . ?
C2A N1 C1A 114(2) . . ?
C2A N1 C3A 117(2) . . ?
C1A N1 Li1 110.7(13) . . ?
C1A N1 C3A 94.8(16) . . ?
C3A N1 Li1 104.1(10) . . ?
Si3 C18 H18A 106.8 . . ?
Si3 C18 H18B 106.8 . . ?
H18A C18 H18B 106.6 . . ?
B1 C18 Si3 122.1(2) . . ?
B1 C18 H18A 106.8 . . ?
B1 C18 H18B 106.8 . . ?
C5 N2 C6 110.7(4) . . ?
C5 N2 C4 110.2(4) . . ?
C5 N2 Li1 119.3(3) . . ?
C6 N2 Li1 98.4(3) . . ?
C4 N2 C6 112.2(4) . . ?
C4 N2 Li1 105.4(3) . . ?
Si2 C14 H14A 109.1 . . ?
Si2 C14 Li1 129.8(2) . . ?
Si2 C14 H14B 101(3) . . ?
H14A C14 H14B 101.7 . . ?
B1 C14 Si2 121.9(2) . . ?
B1 C14 H14A 109.1 . . ?
B1 C14 Li1 72.7(2) . . ?
B1 C14 H14B 112(3) . . ?
Li1 C14 H14A 109.1 . . ?
Si1 C10 Li1 150.3(2) . . ?
Si1 C10 H10A 103(3) . . ?
Si1 C10 H10B 101(3) . . ?
B1 C10 Si1 121.1(2) . . ?
B1 C10 Li1 77.0(2) . . ?
B1 C10 H10A 117(3) . . ?
B1 C10 H10B 111(3) . . ?
Li1 C10 H10A 86(3) . . ?
Li1 C10 H10B 50(3) . . ?
H10A C10 H10B 102(4) . . ?
N3 C9 B1 115.8(3) . . ?
N3 C9 Li1 45.9(2) . . ?
N3 C9 H9A 107(3) . . ?
N3 C9 H9B 107(3) . . ?
B1 C9 Li1 70.0(2) . . ?
B1 C9 H9A 108(3) . . ?
B1 C9 H9B 111(3) . . ?
Li1 C9 H9A 122(3) . . ?
Li1 C9 H9B 128(3) . . ?
H9A C9 H9B 107(4) . . ?
N2 C5 H5A 109.5 . . ?
N2 C5 H5B 109.5 . . ?
N2 C5 H5C 109.5 . . ?
H5A C5 H5B 109.5 . . ?
H5A C5 H5C 109.5 . . ?
H5B C5 H5C 109.5 . . ?
N3 C7 C6 110.6(4) . . ?
N3 C7 Li1 47.5(2) . . ?
N3 C7 H7A 114(3) . . ?
N3 C7 H7B 105(3) . . ?
C6 C7 Li1 78.0(3) . . ?
C6 C7 H7A 109(3) . . ?
C6 C7 H7B 111(3) . . ?
Li1 C7 H7A 161(3) . . ?
Li1 C7 H7B 86(3) . . ?
H7A C7 H7B 107(4) . . ?
N2 C6 C7 110.6(3) . . ?
N2 C6 H6A 109.5 . . ?
N2 C6 H6B 109.5 . . ?
C7 C6 H6A 109.5 . . ?
C7 C6 H6B 109.5 . . ?
H6A C6 H6B 108.1 . . ?
Si3 C21 H21A 109.5 . . ?
Si3 C21 H21B 109.5 . . ?
Si3 C21 H21C 109.5 . . ?
H21A C21 H21B 109.5 . . ?
H21A C21 H21C 109.5 . . ?
H21B C21 H21C 109.5 . . ?
Si1 C13 H13A 109.5 . . ?
Si1 C13 H13B 109.5 . . ?
Si1 C13 H13C 109.5 . . ?
H13A C13 H13B 109.5 . . ?
H13A C13 H13C 109.5 . . ?
H13B C13 H13C 109.5 . . ?
C18 B1 C14 109.9(3) . . ?
C18 B1 C10 112.8(3) . . ?
C18 B1 C9 107.9(3) . . ?
C18 B1 Li1 177.3(3) . . ?
C14 B1 C10 108.9(3) . . ?
C14 B1 Li1 70.3(2) . . ?
C10 B1 Li1 64.8(2) . . ?
C9 B1 C14 111.4(3) . . ?
C9 B1 C10 105.9(3) . . ?
C9 B1 Li1 74.4(2) . . ?
N2 C4 H4AA 109 . . ?
N2 C4 H4AB 109 . . ?
N2 C4 H4BC 109 . . ?
N2 C4 H4BD 109 . . ?
N2 C4 C3 112.8(4) . . ?
N2 C4 C3A 113.0(11) . . ?
H4AA C4 H4AB 107.8 . . ?
H4BC C4 H4BD 107.8 . . ?
C3 C4 H4AA 109 . . ?
C3 C4 H4AB 109 . . ?
C3A C4 H4BC 109 . . ?
C3A C4 H4BD 109 . . ?
Si3 C20 H20A 109.5 . . ?
Si3 C20 H20B 109.5 . . ?
Si3 C20 H20C 109.5 . . ?
H20A C20 H20B 109.5 . . ?
H20A C20 H20C 109.5 . . ?
H20B C20 H20C 109.5 . . ?
Si1 C12 H12A 109.5 . . ?
Si1 C12 H12B 109.5 . . ?
Si1 C12 H12C 109.5 . . ?
H12A C12 H12B 109.5 . . ?
H12A C12 H12C 109.5 . . ?
H12B C12 H12C 109.5 . . ?
Si3 C19 H19A 109.5 . . ?
Si3 C19 H19B 109.5 . . ?
Si3 C19 H19C 109.5 . . ?
H19A C19 H19B 109.5 . . ?
H19A C19 H19C 109.5 . . ?
H19B C19 H19C 109.5 . . ?
Si1 C11 H11A 109.5 . . ?
Si1 C11 H11B 109.5 . . ?
Si1 C11 H11C 109.5 . . ?
H11A C11 H11B 109.5 . . ?
H11A C11 H11C 109.5 . . ?
H11B C11 H11C 109.5 . . ?
Si2 C17 H17A 109.5 . . ?
Si2 C17 H17B 109.5 . . ?
Si2 C17 H17C 109.5 . . ?
H17A C17 H17B 109.5 . . ?
H17A C17 H17C 109.5 . . ?
H17B C17 H17C 109.5 . . ?
Si2 C16 H16A 109.5 . . ?
Si2 C16 H16B 109.5 . . ?
Si2 C16 H16C 109.5 . . ?
H16A C16 H16B 109.5 . . ?
H16A C16 H16C 109.5 . . ?
H16B C16 H16C 109.5 . . ?
N3 C8 H8A 109.5 . . ?
N3 C8 H8B 109.5 . . ?
N3 C8 H8C 109.5 . . ?
H8A C8 H8B 109.5 . . ?
H8A C8 H8C 109.5 . . ?
H8B C8 H8C 109.5 . . ?
N1 C3 C4 112.3(4) . . ?
N1 C3 H3A 109.1 . . ?
N1 C3 H3B 109.1 . . ?
C4 C3 H3A 109.1 . . ?
C4 C3 H3B 109.1 . . ?
H3A C3 H3B 107.9 . . ?
Si2 C15 H15A 109.5 . . ?
Si2 C15 H15B 109.5 . . ?
Si2 C15 H15C 109.5 . . ?
H15A C15 H15B 109.5 . . ?
H15A C15 H15C 109.5 . . ?
H15B C15 H15C 109.5 . . ?
N1 C1 H1A 109.5 . . ?
N1 C1 H1B 109.5 . . ?
N1 C1 H1C 109.5 . . ?
H1A C1 H1B 109.5 . . ?
H1A C1 H1C 109.5 . . ?
H1B C1 H1C 109.5 . . ?
N1 C2 H2A 109.5 . . ?
N1 C2 H2B 109.5 . . ?
N1 C2 H2C 109.5 . . ?
H2A C2 H2B 109.5 . . ?
H2A C2 H2C 109.5 . . ?
H2B C2 H2C 109.5 . . ?
N3 Li1 N1 126.8(3) . . ?
N3 Li1 N2 90.2(3) . . ?
N3 Li1 C14 88.4(3) . . ?
N3 Li1 C10 88.7(3) . . ?
N3 Li1 C9 32.57(16) . . ?
N3 Li1 C7 33.22(18) . . ?
N3 Li1 B1 68.2(2) . . ?
N3 Li1 H10B 83.8(15) . . ?
N3 Li1 H14B 102.5(14) . . ?
N1 Li1 N2 84.9(3) . . ?
N1 Li1 C14 144.3(3) . . ?
N1 Li1 C10 106.1(3) . . ?
N1 Li1 C9 147.0(3) . . ?
N1 Li1 C7 128.1(3) . . ?
N1 Li1 B1 144.2(3) . . ?
N1 Li1 H10B 91.3(15) . . ?
N1 Li1 H14B 130.0(14) . . ?
N2 Li1 C14 102.0(3) . . ?
N2 Li1 C10 166.9(3) . . ?
N2 Li1 C9 112.7(3) . . ?
N2 Li1 C7 59.6(2) . . ?
N2 Li1 B1 130.2(3) . . ?
N2 Li1 H10B 169.0(17) . . ?
N2 Li1 H14B 87.9(14) . . ?
C14 Li1 C9 61.83(17) . . ?
C14 Li1 C7 83.5(2) . . ?
C14 Li1 B1 37.00(13) . . ?
C14 Li1 H10B 87.1(16) . . ?
C14 Li1 H14B 19.9(14) . . ?
C10 Li1 C14 64.93(19) . . ?
C10 Li1 C9 61.50(18) . . ?
C10 Li1 C7 115.6(3) . . ?
C10 Li1 B1 38.19(15) . . ?
C10 Li1 H10B 22.8(16) . . ?
C10 Li1 H14B 79.6(14) . . ?
C9 Li1 H10B 66.0(15) . . ?
C9 Li1 H14B 80.1(14) . . ?
C7 Li1 C9 54.14(18) . . ?
C7 Li1 H10B 116.2(15) . . ?
C7 Li1 H14B 88.1(14) . . ?
B1 Li1 C9 35.69(14) . . ?
B1 Li1 C7 83.3(2) . . ?
B1 Li1 H10B 55.6(16) . . ?
B1 Li1 H14B 56.6(14) . . ?
H10B Li1 H14B 102(2) . . ?
N1 C2A H2AA 109.5 . . ?
N1 C2A H2AB 109.5 . . ?
N1 C2A H2AC 109.5 . . ?
H2AA C2A H2AB 109.5 . . ?
H2AA C2A H2AC 109.5 . . ?
H2AB C2A H2AC 109.5 . . ?
N1 C1A H1AA 109.5 . . ?
N1 C1A H1AB 109.5 . . ?
N1 C1A H1AC 109.5 . . ?
H1AA C1A H1AB 109.5 . . ?
H1AA C1A H1AC 109.5 . . ?
H1AB C1A H1AC 109.5 . . ?
N1 C3A C4 112.3(5) . . ?
N1 C3A H3AA 109.1 . . ?
N1 C3A H3AB 109.1 . . ?
C4 C3A H3AA 109.1 . . ?
C4 C3A H3AB 109.1 . . ?
H3AA C3A H3AB 107.9 . . ?

loop_
_geom_bond_atom_site_label_1
_geom_bond_atom_site_label_2
_geom_bond_distance
_geom_bond_site_symmetry_2
_geom_bond_publ_flag
Si1 C10 1.864(4) . ?
Si1 C13 1.876(5) . ?
Si1 C12 1.869(5) . ?
Si1 C11 1.883(4) . ?
Si3 C18 1.868(4) . ?
Si3 C21 1.890(4) . ?
Si3 C20 1.882(5) . ?
Si3 C19 1.877(5) . ?
Si2 C14 1.869(4) . ?
Si2 C17 1.884(5) . ?
Si2 C16 1.877(5) . ?
Si2 C15 1.879(5) . ?
N3 C9 1.504(5) . ?
N3 C7 1.491(6) . ?
N3 C8 1.464(5) . ?
N3 Li1 2.005(7) . ?
N1 C3 1.469(4) . ?
N1 C1 1.469(4) . ?
N1 C2 1.472(4) . ?
N1 Li1 2.103(7) . ?
N1 C2A 1.470(4) . ?
N1 C1A 1.470(4) . ?
N1 C3A 1.470(4) . ?
C18 H18A 0.99 . ?
C18 H18B 0.99 . ?
C18 B1 1.654(5) . ?
N2 C5 1.466(6) . ?
N2 C6 1.472(6) . ?
N2 C4 1.471(6) . ?
N2 Li1 2.169(7) . ?
C14 H14A 1 . ?
C14 B1 1.683(5) . ?
C14 Li1 2.633(7) . ?
C14 H14B 1.03(5) . ?
C10 B1 1.694(5) . ?
C10 Li1 2.480(8) . ?
C10 H10A 0.90(5) . ?
C10 H10B 1.01(6) . ?
C9 B1 1.658(5) . ?
C9 Li1 2.737(7) . ?
C9 H9A 0.96(4) . ?
C9 H9B 1.02(5) . ?
C5 H5A 0.98 . ?
C5 H5B 0.98 . ?
C5 H5C 0.98 . ?
C7 C6 1.512(6) . ?
C7 Li1 2.685(8) . ?
C7 H7A 0.98(5) . ?
C7 H7B 1.01(5) . ?
C6 H6A 0.99 . ?
C6 H6B 0.99 . ?
C21 H21A 0.98 . ?
C21 H21B 0.98 . ?
C21 H21C 0.98 . ?
C13 H13A 0.98 . ?
C13 H13B 0.98 . ?
C13 H13C 0.98 . ?
B1 Li1 2.671(7) . ?
C4 H4AA 0.99 . ?
C4 H4AB 0.99 . ?
C4 H4BC 0.99 . ?
C4 H4BD 0.99 . ?
C4 C3 1.502(7) . ?
C4 C3A 1.500(8) . ?
C20 H20A 0.98 . ?
C20 H20B 0.98 . ?
C20 H20C 0.98 . ?
C12 H12A 0.98 . ?
C12 H12B 0.98 . ?
C12 H12C 0.98 . ?
C19 H19A 0.98 . ?
C19 H19B 0.98 . ?
C19 H19C 0.98 . ?
C11 H11A 0.98 . ?
C11 H11B 0.98 . ?
C11 H11C 0.98 . ?
C17 H17A 0.98 . ?
C17 H17B 0.98 . ?
C17 H17C 0.98 . ?
C16 H16A 0.98 . ?
C16 H16B 0.98 . ?
C16 H16C 0.98 . ?
C8 H8A 0.98 . ?
C8 H8B 0.98 . ?
C8 H8C 0.98 . ?
C3 H3A 0.99 . ?
C3 H3B 0.99 . ?
C15 H15A 0.98 . ?
C15 H15B 0.98 . ?
C15 H15C 0.98 . ?
C1 H1A 0.98 . ?
C1 H1B 0.98 . ?
C1 H1C 0.98 . ?
C2 H2A 0.98 . ?
C2 H2B 0.98 . ?
C2 H2C 0.98 . ?
Li1 H10B 1.98(5) . ?
Li1 H14B 1.96(5) . ?
C2A H2AA 0.98 . ?
C2A H2AB 0.98 . ?
C2A H2AC 0.98 . ?
C1A H1AA 0.98 . ?
C1A H1AB 0.98 . ?
C1A H1AC 0.98 . ?
C3A H3AA 0.99 . ?
C3A H3AB 0.99 . ?

loop_
_geom_torsion_atom_site_label_1
_geom_torsion_atom_site_label_2
_geom_torsion_atom_site_label_3
_geom_torsion_atom_site_label_4
_geom_torsion
_geom_torsion_site_symmetry_1
_geom_torsion_site_symmetry_2
_geom_torsion_site_symmetry_3
_geom_torsion_site_symmetry_4
_geom_torsion_publ_flag
Si1 C10 B1 C18 -27.0(4) . . . . ?
Si1 C10 B1 C14 -149.2(2) . . . . ?
Si1 C10 B1 C9 90.9(3) . . . . ?
Si1 C10 B1 Li1 154.5(3) . . . . ?
Si3 C18 B1 C14 -77.9(4) . . . . ?
Si3 C18 B1 C10 160.5(2) . . . . ?
Si3 C18 B1 C9 43.8(4) . . . . ?
Si2 C14 B1 C18 -50.6(4) . . . . ?
Si2 C14 B1 C10 73.4(3) . . . . ?
Si2 C14 B1 C9 -170.1(2) . . . . ?
Si2 C14 B1 Li1 126.5(3) . . . . ?
N3 C9 B1 C18 -179.6(3) . . . . ?
N3 C9 B1 C14 -58.9(4) . . . . ?
N3 C9 B1 C10 59.3(4) . . . . ?
N3 C9 B1 Li1 2.0(3) . . . . ?
N3 C7 C6 N2 65.3(5) . . . . ?
N2 C4 C3 N1 51.6(7) . . . . ?
N2 C4 C3A N1 -51(2) . . . . ?
C9 N3 C7 C6 -156.1(3) . . . . ?
C9 N3 C7 Li1 -106.3(3) . . . . ?
C5 N2 C6 C7 87.9(5) . . . . ?
C5 N2 C4 C3 -153.5(5) . . . . ?
C5 N2 C4 C3A -102.5(10) . . . . ?
C7 N3 C9 B1 102.2(4) . . . . ?
C7 N3 C9 Li1 104.8(4) . . . . ?
C6 N2 C4 C3 82.6(5) . . . . ?
C6 N2 C4 C3A 133.6(10) . . . . ?
C21 Si3 C18 B1 41.4(4) . . . . ?
C13 Si1 C10 B1 -52.2(3) . . . . ?
C13 Si1 C10 Li1 69.9(5) . . . . ?
C4 N2 C6 C7 -148.4(4) . . . . ?
C20 Si3 C18 B1 -81.7(3) . . . . ?
C12 Si1 C10 B1 71.6(3) . . . . ?
C12 Si1 C10 Li1 -166.4(5) . . . . ?
C19 Si3 C18 B1 162.4(3) . . . . ?
C11 Si1 C10 B1 -169.0(3) . . . . ?
C11 Si1 C10 Li1 -46.9(5) . . . . ?
C17 Si2 C14 B1 82.7(4) . . . . ?
C17 Si2 C14 Li1 176.3(3) . . . . ?
C16 Si2 C14 B1 -39.4(3) . . . . ?
C16 Si2 C14 Li1 54.3(3) . . . . ?
C8 N3 C9 B1 -134.6(4) . . . . ?
C8 N3 C9 Li1 -132.1(5) . . . . ?
C8 N3 C7 C6 80.8(5) . . . . ?
C8 N3 C7 Li1 130.6(4) . . . . ?
C15 Si2 C14 B1 -159.0(4) . . . . ?
C15 Si2 C14 Li1 -65.4(4) . . . . ?
C1 N1 C3 C4 67.4(7) . . . . ?
C2 N1 C3 C4 -172.3(6) . . . . ?
Li1 N3 C9 B1 -2.6(4) . . . . ?
Li1 N3 C7 C6 -49.8(4) . . . . ?
Li1 N1 C3 C4 -48.7(5) . . . . ?
Li1 N1 C3A C4 44(2) . . . . ?
Li1 N2 C6 C7 -37.9(5) . . . . ?
Li1 N2 C4 C3 -23.5(6) . . . . ?
Li1 N2 C4 C3A 27.5(10) . . . . ?
Li1 C14 B1 C18 -177.1(3) . . . . ?
Li1 C14 B1 C10 -53.1(3) . . . . ?
Li1 C14 B1 C9 63.4(3) . . . . ?
Li1 C10 B1 C18 178.6(3) . . . . ?
Li1 C10 B1 C14 56.3(3) . . . . ?
Li1 C10 B1 C9 -63.6(3) . . . . ?
Li1 C9 B1 C18 178.4(3) . . . . ?
Li1 C9 B1 C14 -60.9(3) . . . . ?
Li1 C9 B1 C10 57.3(2) . . . . ?
Li1 C7 C6 N2 30.1(4) . . . . ?
C2A N1 C3A C4 -82(3) . . . . ?
C1A N1 C3A C4 157(2) . . . . ?

loop_
_smtbx_masks_void_nr
_smtbx_masks_void_average_x
_smtbx_masks_void_average_y
_smtbx_masks_void_average_z
_smtbx_masks_void_volume
_smtbx_masks_void_count_electrons
_smtbx_masks_void_content
1 0.014 0.141 0.336 14.1 0.0 ?
2 0.056 0.356 0.635 7.2 0.0 ?
3 0.056 0.644 0.135 7.2 0.0 ?
4 0.014 0.859 0.836 14.1 0.0 ?
5 0.148 0.000 0.146 7.2 0.0 ?
6 0.148 0.000 0.646 7.2 0.0 ?
7 0.514 0.359 0.836 14.1 0.0 ?
8 0.514 0.641 0.336 14.1 0.0 ?
9 0.556 0.144 0.135 7.2 0.0 ?
10 0.556 0.856 0.635 7.2 0.0 ?
11 0.648 0.500 0.146 7.2 0.0 ?
12 0.648 0.500 0.646 7.2 0.0 ?
